data_1008638
loop_
_publ_author_name
'Amador, U'
'Moran, E'
'Alario-Franco, M A'
'Ibanez, J'
'Martin, J'
'Rey, T S'

_publ_section_title
;
On the oxidation-reduction of Ba~2~PrCu~3~O~y~ single crystals
;
_journal_coden_ASTM SSIOD3
_journal_name_full 'Solid State Ionics'
_journal_page_first 858
_journal_page_last 865
_journal_volume 63
_journal_year 1993
_chemical_formula_structural 'Ba2 Pr Cu3 O6.9'
_chemical_formula_sum 'Ba2 Cu3 O6.9 Pr'
_chemical_name_systematic
;
Barium praseodymium copper oxide (2/1/3/6.9)
;
_space_group_IT_number 123
_symmetry_cell_setting tetragonal
_symmetry_Int_Tables_number 123
_symmetry_space_group_name_Hall '-P 4 2'
_symmetry_space_group_name_H-M 'P 4/m m m'
_cell_angle_alpha 90
_cell_angle_beta 90
_cell_angle_gamma 90
_cell_formula_units_Z 1
_cell_length_a 3.8984(3)
_cell_length_b 3.8984(3)
_cell_length_c 11.613(1)
_cell_volume 176.5
_refine_ls_R_factor_all 0.0372
_cod_database_code 1008638

loop_
_symmetry_equiv_pos_as_xyz
x,y,z
-x,-y,z
-x,y,z
x,-y,z
-y,x,z
y,-x,z
y,x,z
-y,-x,z
-x,-y,-z
x,y,-z
x,-y,-z
-x,y,-z
y,-x,-z
-y,x,-z
-y,-x,-z
y,x,-z

loop_
_atom_site_label
_atom_site_type_symbol
_atom_site_symmetry_multiplicity
_atom_site_Wyckoff_symbol
_atom_site_fract_x
_atom_site_fract_y
_atom_site_fract_z
_atom_site_occupancy
_atom_site_attached_hydrogens
_atom_site_calc_flag
Cu1 Cu2+ 1 a 0. 0. 0. 1. 0 d
Cu2 Cu2+ 2 g 0. 0. 0.3512(2) 1. 0 d
Pr1 Pr3+ 1 d 0.5 0.5 0.5 1. 0 d
Ba1 Ba2+ 2 h 0. 0. 0.1797(2) 1. 0 d
O1 O2- 2 g 0. 0. 0.160(4) 1. 0 d
O2 O2- 4 i 0. 0.5 0.371(1) 1. 0 d
O3 O2- 2 f 0. 0.5 0. 0.45(4) 0 d

loop_
_atom_type_symbol
_atom_type_oxidation_number
Cu2+ 2.267
Pr3+ 3.000
Ba2+ 2.000
O2- -2.000
